data_1519149
loop_
_publ_author_name
'Butler, Ian R.'
'Coles, Simon J.'
'Hursthouse, Michael B.'

_publ_section_title
;
 C45.5H46Cl2Fe2O3P2Pd
;
_journal_name_full 'Crystal Structure Report Archive'
_journal_page_first 1194
_journal_year 1994
_chemical_formula_moiety 'C45.5 H46 Cl2 Fe2 O3 P2 Pd'
_chemical_formula_sum 'C45.5 H46 Cl2 Fe2 O3 P2 Pd'
_chemical_formula_weight 991.77
_space_group_IT_number 2
_symmetry_cell_setting triclinic
_symmetry_space_group_name_Hall '-P 1'
_symmetry_space_group_name_H-M 'P -1'
_atom_sites_solution_hydrogens geom
_atom_sites_solution_primary direct
_atom_sites_solution_secondary difmap
_cell_angle_alpha 105.157(14)
_cell_angle_beta 97.17(2)
_cell_angle_gamma 112.543(9)
_cell_formula_units_Z 1
_cell_length_a 9.697(3)
_cell_length_b 10.0628(13)
_cell_length_c 13.213(2)
_cell_measurement_temperature 120(2)
_cell_volume 1112.1(4)
_computing_cell_refinement REFINE
_computing_data_collection 'MADNES (Pflugrath & Messerschmidt, 1989)'
_computing_data_reduction 'ABSURD (Karaulov, 1992)'
_computing_publication_material SHELXL97
_computing_structure_refinement 'SHELXL97 (Sheldrick, 2008)'
_computing_structure_solution 'SIR92 (Altomare, Cascarano, Giacovazzo & Guagliardi, 1993)'
_diffrn_ambient_temperature 120(2)
_diffrn_measured_fraction_theta_full 0.671
_diffrn_measured_fraction_theta_max 0.671
_diffrn_measurement_device_type 'Delft instruments FAST area detector'
_diffrn_measurement_method 'Intensity measurements as described by Darr, Drake, Hursthouse & Malik (1993)'
_diffrn_radiation_monochromator graphite
_diffrn_radiation_source 'rotating anode generator'
_diffrn_radiation_type MoK\a
_diffrn_radiation_wavelength 0.71069
_diffrn_reflns_av_R_equivalents 0.0000
_diffrn_reflns_av_sigmaI/netI 0.0260
_diffrn_reflns_limit_h_max 10
_diffrn_reflns_limit_h_min -10
_diffrn_reflns_limit_k_max 11
_diffrn_reflns_limit_k_min -11
_diffrn_reflns_limit_l_max 14
_diffrn_reflns_limit_l_min 0
_diffrn_reflns_number 2617
_diffrn_reflns_theta_full 24.97
_diffrn_reflns_theta_max 24.97
_diffrn_reflns_theta_min 3.20
_exptl_absorpt_coefficient_mu 1.274
_exptl_absorpt_correction_T_max 0.8831
_exptl_absorpt_correction_T_min 0.7412
_exptl_absorpt_correction_type multi-scan
_exptl_absorpt_process_details 'SORTAV (R.H.Blessing, 1995, 1997)'
_exptl_crystal_colour unk
_exptl_crystal_density_diffrn 1.481
_exptl_crystal_density_method 'not measured'
_exptl_crystal_description unk
_exptl_crystal_F_000 505
_exptl_crystal_size_max 0.25
_exptl_crystal_size_mid 0.10
_exptl_crystal_size_min 0.10
_refine_diff_density_max 1.582
_refine_diff_density_min -0.527
_refine_diff_density_rms 0.121
_refine_ls_extinction_method none
_refine_ls_goodness_of_fit_ref 1.091
_refine_ls_hydrogen_treatment constr
_refine_ls_matrix_type full
_refine_ls_number_parameters 251
_refine_ls_number_reflns 2617
_refine_ls_number_restraints 34
_refine_ls_restrained_S_all 1.108
_refine_ls_R_factor_all 0.0530
_refine_ls_R_factor_gt 0.0514
_refine_ls_shift/su_max 0.001
_refine_ls_shift/su_mean 0.000
_refine_ls_structure_factor_coef Fsqd
_refine_ls_weighting_details 'calc w=1/[\s^2^(Fo^2^)+(0.1255P)^2^+0.7242P] where P=(Fo^2^+2Fc^2^)/3'
_refine_ls_weighting_scheme calc
_refine_ls_wR_factor_gt 0.1560
_refine_ls_wR_factor_ref 0.1579
_reflns_number_gt 2462
_reflns_number_total 2617
_reflns_threshold_expression >2\s(I)
_cod_data_source_file eCrystal-1194.cif
_cod_data_source_block 94src094
_cod_depositor_comments
;
Citation :
Butler, Ian R. and Coles, Simon J. and Hursthouse, Michael B. (1994)
 University of Southampton, Crystal Structure Report Archive. 
(doi:10.5258/ecrystals/1194)

http://ecrystals.chem.soton.ac.uk/1194/
;
_cod_original_sg_symbol_H-M P-1
_cod_database_code 1519149

loop_
_symmetry_equiv_pos_as_xyz
'x, y, z'
'-x, -y, -z'

loop_
_atom_site_label
_atom_site_type_symbol
_atom_site_fract_x
_atom_site_fract_y
_atom_site_fract_z
_atom_site_U_iso_or_equiv
_atom_site_adp_type
_atom_site_occupancy
_atom_site_symmetry_multiplicity
_atom_site_calc_flag
_atom_site_refinement_flags
_atom_site_disorder_assembly
_atom_site_disorder_group
Pd1 Pd 0.0000 0.0000 0.0000 0.0200(3) Uani 1 2 d S . .
Fe1 Fe 0.17045(8) -0.15249(8) 0.25840(5) 0.0229(3) Uani 1 1 d . . .
Cl1 Cl -0.12503(15) -0.24751(14) -0.12067(10) 0.0273(4) Uani 1 1 d . . .
P1 P -0.11689(14) -0.09033(13) 0.12742(9) 0.0213(4) Uani 1 1 d . . .
O1 O 0.2310(5) 0.0988(5) 0.5510(3) 0.0538(12) Uani 1 1 d . . .
C1 C 0.2324(7) 0.1162(7) 0.4643(4) 0.0408(15) Uani 1 1 d . . .
C2 C 0.2988(6) 0.0503(6) 0.3841(4) 0.0311(14) Uani 1 1 d . . .
C3 C 0.3534(6) -0.0633(6) 0.3893(4) 0.0335(13) Uani 1 1 d . . .
H3 H 0.3568 -0.1033 0.4468 0.040 Uiso 1 1 calc R . .
C4 C 0.4012(6) -0.1048(7) 0.2929(4) 0.0374(14) Uani 1 1 d . . .
H4 H 0.4443 -0.1757 0.2755 0.045 Uiso 1 1 calc R . .
C5 C 0.3738(6) -0.0226(7) 0.2280(4) 0.0337(14) Uani 1 1 d . . .
H5 H 0.3953 -0.0291 0.1592 0.040 Uiso 1 1 calc R . .
C6 C 0.3084(6) 0.0721(6) 0.2817(4) 0.0313(13) Uani 1 1 d . . .
H6 H 0.2771 0.1374 0.2546 0.038 Uiso 1 1 calc R . .
C7 C 0.0228(6) -0.2997(6) 0.1112(4) 0.0267(12) Uani 1 1 d . . .
H7 H 0.0418 -0.2994 0.0424 0.032 Uiso 1 1 calc R . .
C8 C 0.0597(6) -0.3848(6) 0.1714(5) 0.0310(13) Uani 1 1 d . . .
H8 H 0.1060 -0.4521 0.1503 0.037 Uiso 1 1 calc R . .
C9 C 0.0128(6) -0.3490(6) 0.2716(4) 0.0335(13) Uani 1 1 d . . .
H9 H 0.0246 -0.3885 0.3283 0.040 Uiso 1 1 calc R . .
C10 C -0.0525(6) -0.2470(6) 0.2710(4) 0.0303(13) Uani 1 1 d . . .
H10 H -0.0930 -0.2064 0.3268 0.036 Uiso 1 1 calc R . .
C11 C -0.0479(5) -0.2137(5) 0.1711(4) 0.0222(11) Uani 1 1 d . . .
C12 C -0.3258(5) -0.2005(6) 0.0743(4) 0.0270(12) Uani 1 1 d . . .
C13 C -0.4133(6) -0.3095(6) 0.1153(5) 0.0328(13) Uani 1 1 d . . .
H13 H -0.3645 -0.3308 0.1719 0.039 Uiso 1 1 calc R . .
C14 C -0.5723(7) -0.3873(6) 0.0735(6) 0.0454(17) Uani 1 1 d . . .
H14 H -0.6317 -0.4638 0.1003 0.054 Uiso 1 1 calc R . .
C15 C -0.6436(7) -0.3540(8) -0.0061(6) 0.0493(19) Uani 1 1 d . . .
H15 H -0.7525 -0.4069 -0.0337 0.059 Uiso 1 1 calc R . .
C16 C -0.5599(7) -0.2462(9) -0.0459(5) 0.0538(18) Uani 1 1 d . . .
H16 H -0.6106 -0.2232 -0.1005 0.065 Uiso 1 1 calc R . .
C17 C -0.3998(7) -0.1690(7) -0.0067(5) 0.0418(15) Uani 1 1 d . . .
H17 H -0.3414 -0.0948 -0.0355 0.050 Uiso 1 1 calc R . .
C18 C -0.0968(6) 0.0534(6) 0.2530(4) 0.0288(13) Uani 1 1 d . B .
H18A H -0.1325 0.0016 0.3054 0.035 Uiso 1 1 calc R . .
H18B H 0.0140 0.1242 0.2842 0.035 Uiso 1 1 calc R . .
C19 C -0.1861(7) 0.1465(7) 0.2398(6) 0.0442(17) Uani 1 1 d . . .
H19A H -0.1839 0.1604 0.1684 0.053 Uiso 1 1 calc R A 1
H19B H -0.2951 0.0835 0.2363 0.053 Uiso 1 1 calc R A 1
C20 C -0.1384(19) 0.298(2) 0.3206(14) 0.027(4) Uani 0.44(3) 1 d P B 1
H20A H -0.1974 0.3497 0.2962 0.033 Uiso 0.44(3) 1 calc PR B 1
H20B H -0.0271 0.3618 0.3317 0.033 Uiso 0.44(3) 1 calc PR B 1
C21 C -0.171(3) 0.271(2) 0.4272(13) 0.055(6) Uani 0.44(3) 1 d P B 1
H21A H -0.1502 0.3682 0.4817 0.083 Uiso 0.44(3) 1 calc PR B 1
H21B H -0.1051 0.2279 0.4540 0.083 Uiso 0.44(3) 1 calc PR B 1
H21C H -0.2799 0.1992 0.4134 0.083 Uiso 0.44(3) 1 calc PR B 1
C20' C -0.145(2) 0.267(2) 0.368(2) 0.070(7) Uani 0.56(3) 1 d P B 2
H20C H -0.1642 0.2071 0.4182 0.084 Uiso 0.56(3) 1 calc PR B 2
H20D H -0.0347 0.3403 0.3914 0.084 Uiso 0.56(3) 1 calc PR B 2
C21' C -0.244(2) 0.354(2) 0.375(2) 0.129(13) Uani 0.56(3) 1 d P B 2
H21D H -0.2364 0.3888 0.4585 0.193 Uiso 0.56 1 d P B 2
H21E H -0.3451 0.2832 0.3431 0.193 Uiso 0.56 1 d P B 2
H21F H -0.2028 0.4354 0.3567 0.193 Uiso 0.56 1 d P B 2
O30 O -0.6252 0.4876 0.6699 0.167 Uani 0.50 1 d PDU . .
C33 C -0.5000 0.5000 0.5000 0.012 Uani 0.50 2 d SPDU . .
C31 C -0.4781 0.4923 0.6636 0.088 Uani 0.50 1 d PDU . .
C30 C -0.5898 0.5334 0.5811 0.122 Uani 0.50 1 d PDU . .
C32 C -0.3705 0.4354 0.6128 0.061 Uani 0.50 1 d PDU . .
H1 H 0.1782 0.1662 0.4502 0.045 Uiso 1 1 d . . .

loop_
_atom_site_aniso_label
_atom_site_aniso_U_11
_atom_site_aniso_U_22
_atom_site_aniso_U_33
_atom_site_aniso_U_23
_atom_site_aniso_U_13
_atom_site_aniso_U_12
Pd1 0.0163(4) 0.0181(4) 0.0220(4) 0.0059(3) 0.0034(2) 0.0049(3)
Fe1 0.0189(5) 0.0217(4) 0.0237(4) 0.0048(3) 0.0010(3) 0.0075(3)
Cl1 0.0272(8) 0.0201(6) 0.0258(6) 0.0048(5) 0.0040(5) 0.0040(5)
P1 0.0172(7) 0.0201(6) 0.0248(6) 0.0072(5) 0.0051(5) 0.0066(5)
O1 0.062(3) 0.060(3) 0.034(2) 0.010(2) 0.0173(19) 0.024(2)
C1 0.038(4) 0.041(3) 0.029(3) -0.006(3) 0.000(2) 0.016(3)
C2 0.019(3) 0.033(3) 0.022(2) -0.003(2) -0.0025(19) 0.001(2)
C3 0.028(3) 0.036(3) 0.031(3) 0.008(2) -0.002(2) 0.012(2)
C4 0.025(3) 0.034(3) 0.041(3) 0.001(3) -0.003(2) 0.011(2)
C5 0.022(3) 0.039(3) 0.030(3) 0.005(3) 0.002(2) 0.008(2)
C6 0.026(3) 0.024(2) 0.031(3) 0.005(2) 0.001(2) 0.002(2)
C7 0.021(3) 0.022(2) 0.030(3) 0.002(2) -0.0003(19) 0.009(2)
C8 0.022(3) 0.016(2) 0.051(3) 0.010(3) 0.001(2) 0.008(2)
C9 0.033(3) 0.026(3) 0.039(3) 0.014(2) 0.001(2) 0.010(2)
C10 0.019(3) 0.029(3) 0.038(3) 0.014(2) 0.007(2) 0.004(2)
C11 0.018(3) 0.021(2) 0.025(2) 0.005(2) 0.0013(18) 0.009(2)
C12 0.018(3) 0.027(2) 0.033(3) 0.003(2) 0.0058(19) 0.011(2)
C13 0.022(3) 0.029(3) 0.047(3) 0.012(2) 0.014(2) 0.008(2)
C14 0.024(3) 0.031(3) 0.072(4) 0.008(3) 0.020(3) 0.007(3)
C15 0.018(3) 0.048(4) 0.056(4) -0.010(3) 0.007(3) 0.007(3)
C16 0.031(4) 0.069(5) 0.055(4) 0.014(3) -0.003(3) 0.025(3)
C17 0.026(3) 0.051(4) 0.047(3) 0.022(3) 0.004(2) 0.014(3)
C18 0.031(3) 0.023(2) 0.031(3) 0.008(2) 0.015(2) 0.009(2)
C19 0.025(3) 0.031(3) 0.074(4) 0.008(3) 0.015(3) 0.015(3)
C20 0.029(8) 0.011(7) 0.038(10) 0.015(6) 0.003(6) 0.002(6)
C21 0.113(16) 0.054(11) 0.031(10) 0.022(8) 0.033(9) 0.059(11)
C20' 0.083(12) 0.035(10) 0.10(2) 0.017(13) 0.040(14) 0.036(8)
C21' 0.072(13) 0.059(10) 0.21(3) -0.017(13) 0.048(14) 0.016(9)
O30 0.190 0.145 0.170 0.023 0.041 0.099
C33 0.013 0.011 0.013 0.001 0.003 0.008
C31 0.068 0.065 0.106 0.018 -0.020 0.025
C30 0.124 0.094 0.134 0.038 0.003 0.042
C32 0.027 0.058 0.059 -0.021 0.012 0.007

loop_
_atom_type_symbol
_atom_type_description
_atom_type_scat_dispersion_real
_atom_type_scat_dispersion_imag
_atom_type_scat_source
C C 0.0033 0.0016 'International Tables Vol C Tables 4.2.6.8 and 6.1.1.4'
H H 0.0000 0.0000 'International Tables Vol C Tables 4.2.6.8 and 6.1.1.4'
O O 0.0106 0.0060 'International Tables Vol C Tables 4.2.6.8 and 6.1.1.4'
P P 0.1023 0.0942 'International Tables Vol C Tables 4.2.6.8 and 6.1.1.4'
Cl Cl 0.1484 0.1585 'International Tables Vol C Tables 4.2.6.8 and 6.1.1.4'
Fe Fe 0.3463 0.8444 'International Tables Vol C Tables 4.2.6.8 and 6.1.1.4'
Pd Pd -0.9988 1.0072 'International Tables Vol C Tables 4.2.6.8 and 6.1.1.4'

loop_
_geom_angle_atom_site_label_1
_geom_angle_atom_site_label_2
_geom_angle_atom_site_label_3
_geom_angle
_geom_angle_site_symmetry_1
_geom_angle_site_symmetry_3
Cl1 Pd1 Cl1 180.00(6) 2 .
Cl1 Pd1 P1 87.92(4) 2 2
Cl1 Pd1 P1 92.08(4) . 2
Cl1 Pd1 P1 92.08(4) 2 .
Cl1 Pd1 P1 87.92(4) . .
P1 Pd1 P1 180.00(10) 2 .
C3 Fe1 C7 157.9(2) . .
C3 Fe1 C10 121.6(2) . .
C7 Fe1 C10 68.9(2) . .
C3 Fe1 C6 69.2(2) . .
C7 Fe1 C6 121.8(2) . .
C10 Fe1 C6 128.1(2) . .
C3 Fe1 C11 158.8(2) . .
C7 Fe1 C11 41.1(2) . .
C10 Fe1 C11 41.3(2) . .
C6 Fe1 C11 109.8(2) . .
C3 Fe1 C9 106.3(2) . .
C7 Fe1 C9 68.4(2) . .
C10 Fe1 C9 39.9(2) . .
C6 Fe1 C9 163.6(2) . .
C11 Fe1 C9 68.5(2) . .
C3 Fe1 C2 41.3(2) . .
C7 Fe1 C2 158.7(3) . .
C10 Fe1 C2 110.3(2) . .
C6 Fe1 C2 40.9(2) . .
C11 Fe1 C2 123.9(2) . .
C9 Fe1 C2 125.5(2) . .
C3 Fe1 C4 40.7(2) . .
C7 Fe1 C4 121.7(2) . .
C10 Fe1 C4 155.1(2) . .
C6 Fe1 C4 68.3(2) . .
C11 Fe1 C4 160.1(2) . .
C9 Fe1 C4 119.2(2) . .
C2 Fe1 C4 68.5(2) . .
C3 Fe1 C5 68.0(2) . .
C7 Fe1 C5 106.9(2) . .
C10 Fe1 C5 164.6(2) . .
C6 Fe1 C5 40.6(2) . .
C11 Fe1 C5 125.9(2) . .
C9 Fe1 C5 153.8(2) . .
C2 Fe1 C5 68.0(2) . .
C4 Fe1 C5 39.8(2) . .
C3 Fe1 C8 121.7(2) . .
C7 Fe1 C8 40.3(2) . .
C10 Fe1 C8 68.6(2) . .
C6 Fe1 C8 154.6(2) . .
C11 Fe1 C8 68.8(2) . .
C9 Fe1 C8 41.3(2) . .
C2 Fe1 C8 160.8(2) . .
C4 Fe1 C8 104.1(2) . .
C5 Fe1 C8 118.3(2) . .
C11 P1 C18 104.4(2) . .
C11 P1 C12 106.2(2) . .
C18 P1 C12 103.4(2) . .
C11 P1 Pd1 113.30(16) . .
C18 P1 Pd1 116.63(17) . .
C12 P1 Pd1 111.78(17) . .
O1 C1 C2 125.3(7) . .
O1 C1 H1 112.6 . .
C2 C1 H1 121.8 . .
C6 C2 C3 107.3(5) . .
C6 C2 C1 127.4(7) . .
C3 C2 C1 125.0(6) . .
C6 C2 Fe1 69.3(3) . .
C3 C2 Fe1 68.5(3) . .
C1 C2 Fe1 122.7(4) . .
C4 C3 C2 107.8(5) . .
C4 C3 Fe1 70.6(3) . .
C2 C3 Fe1 70.1(3) . .
C4 C3 H3 126.1 . .
C2 C3 H3 126.1 . .
Fe1 C3 H3 124.7 . .
C5 C4 C3 108.2(5) . .
C5 C4 Fe1 70.1(3) . .
C3 C4 Fe1 68.7(3) . .
C5 C4 H4 125.9 . .
C3 C4 H4 125.9 . .
Fe1 C4 H4 126.9 . .
C4 C5 C6 109.3(5) . .
C4 C5 Fe1 70.1(3) . .
C6 C5 Fe1 69.3(3) . .
C4 C5 H5 125.3 . .
C6 C5 H5 125.3 . .
Fe1 C5 H5 126.9 . .
C5 C6 C2 107.3(6) . .
C5 C6 Fe1 70.1(3) . .
C2 C6 Fe1 69.8(3) . .
C5 C6 H6 126.3 . .
C2 C6 H6 126.3 . .
Fe1 C6 H6 125.3 . .
C8 C7 C11 109.2(5) . .
C8 C7 Fe1 70.8(3) . .
C11 C7 Fe1 69.6(3) . .
C8 C7 H7 125.4 . .
C11 C7 H7 125.4 . .
Fe1 C7 H7 125.8 . .
C7 C8 C9 106.6(5) . .
C7 C8 Fe1 68.9(3) . .
C9 C8 Fe1 68.5(3) . .
C7 C8 H8 126.7 . .
C9 C8 H8 126.7 . .
Fe1 C8 H8 127.4 . .
C10 C9 C8 109.1(5) . .
C10 C9 Fe1 70.0(3) . .
C8 C9 Fe1 70.2(3) . .
C10 C9 H9 125.5 . .
C8 C9 H9 125.5 . .
Fe1 C9 H9 125.9 . .
C9 C10 C11 108.4(5) . .
C9 C10 Fe1 70.1(3) . .
C11 C10 Fe1 69.4(3) . .
C9 C10 H10 125.8 . .
C11 C10 H10 125.8 . .
Fe1 C10 H10 126.3 . .
C7 C11 C10 106.8(5) . .
C7 C11 P1 125.8(4) . .
C10 C11 P1 127.5(4) . .
C7 C11 Fe1 69.3(3) . .
C10 C11 Fe1 69.3(3) . .
P1 C11 Fe1 126.6(2) . .
C13 C12 C17 119.0(5) . .
C13 C12 P1 122.4(4) . .
C17 C12 P1 118.5(4) . .
C12 C13 C14 119.9(6) . .
C12 C13 H13 120.0 . .
C14 C13 H13 120.0 . .
C15 C14 C13 120.2(6) . .
C15 C14 H14 119.9 . .
C13 C14 H14 119.9 . .
C16 C15 C14 120.5(6) . .
C16 C15 H15 119.7 . .
C14 C15 H15 119.7 . .
C15 C16 C17 120.2(7) . .
C15 C16 H16 119.9 . .
C17 C16 H16 119.9 . .
C12 C17 C16 120.1(6) . .
C12 C17 H17 120.0 . .
C16 C17 H17 120.0 . .
C19 C18 P1 114.4(4) . .
C19 C18 H18A 108.7 . .
P1 C18 H18A 108.7 . .
C19 C18 H18B 108.7 . .
P1 C18 H18B 108.7 . .
H18A C18 H18B 107.6 . .
C20 C19 C18 119.6(9) . .
C18 C19 C20' 103.0(9) . .
C20 C19 H19A 107.4 . .
C18 C19 H19A 107.4 . .
C20' C19 H19A 134.3 . .
C20 C19 H19B 107.4 . .
C18 C19 H19B 107.4 . .
C20' C19 H19B 95.3 . .
H19A C19 H19B 106.9 . .
C19 C20 C21 106.8(14) . .
C19 C20 H20A 110.4 . .
C21 C20 H20A 110.4 . .
C19 C20 H20B 110.4 . .
C21 C20 H20B 110.4 . .
H20A C20 H20B 108.6 . .
C20 C21 H21A 109.5 . .
C20 C21 H21B 109.5 . .
H21A C21 H21B 109.5 . .
C20 C21 H21C 109.5 . .
H21A C21 H21C 109.5 . .
H21B C21 H21C 109.5 . .
C20 C21 H21D 96.3 . .
H21B C21 H21D 145.2 . .
H21C C21 H21D 81.9 . .
C21' C20' C19 111.0(18) . .
C21' C20' H20C 109.4 . .
C19 C20' H20C 109.4 . .
C21' C20' H20D 109.4 . .
C19 C20' H20D 109.4 . .
H20C C20' H20D 108.0 . .
C20' C21' H21D 101.5 . .
C20' C21' H21E 107.5 . .
H21D C21' H21E 105.4 . .
C20' C21' H21F 111.2 . .
H21D C21' H21F 108.7 . .
H21E C21' H21F 120.7 . .
C30 O30 C31 72.9 . .
C30 C33 C30 180.0 2_466 .
O30 C31 C32 153.9 . .
O30 C30 C33 134.6 . .

loop_
_geom_bond_atom_site_label_1
_geom_bond_atom_site_label_2
_geom_bond_distance
_geom_bond_site_symmetry_2
Pd1 Cl1 2.3109(13) 2
Pd1 Cl1 2.3109(13) .
Pd1 P1 2.3308(13) 2
Pd1 P1 2.3308(13) .
Fe1 C3 2.036(5) .
Fe1 C7 2.049(5) .
Fe1 C10 2.050(5) .
Fe1 C6 2.051(5) .
Fe1 C11 2.052(5) .
Fe1 C9 2.051(5) .
Fe1 C2 2.058(5) .
Fe1 C4 2.062(6) .
Fe1 C5 2.062(5) .
Fe1 C8 2.074(5) .
P1 C11 1.799(6) .
P1 C18 1.825(5) .
P1 C12 1.828(5) .
O1 C1 1.205(7) .
C1 C2 1.452(8) .
C1 H1 0.8898 .
C2 C6 1.435(8) .
C2 C3 1.445(9) .
C3 C4 1.425(8) .
C3 H3 0.9500 .
C4 C5 1.404(9) .
C4 H4 0.9500 .
C5 C6 1.426(8) .
C5 H5 0.9500 .
C6 H6 0.9500 .
C7 C8 1.419(8) .
C7 C11 1.441(7) .
C7 H7 0.9500 .
C8 C9 1.455(8) .
C8 H8 0.9500 .
C9 C10 1.398(8) .
C9 H9 0.9500 .
C10 C11 1.447(7) .
C10 H10 0.9500 .
C12 C13 1.389(8) .
C12 C17 1.385(8) .
C13 C14 1.390(8) .
C13 H13 0.9500 .
C14 C15 1.370(10) .
C14 H14 0.9500 .
C15 C16 1.357(11) .
C15 H15 0.9500 .
C16 C17 1.396(9) .
C16 H16 0.9500 .
C17 H17 0.9500 .
C18 C19 1.527(8) .
C18 H18A 0.9900 .
C18 H18B 0.9900 .
C19 C20 1.467(19) .
C19 C20' 1.70(2) .
C19 H19A 0.9900 .
C19 H19B 0.9900 .
C20 C21 1.55(2) .
C20 H20A 0.9900 .
C20 H20B 0.9900 .
C21 H21A 0.9800 .
C21 H21B 0.9800 .
C21 H21C 0.9800 .
C20' C21' 1.52(3) .
C20' H20C 0.9900 .
C20' H20D 0.9900 .
C21' H21D 1.0453 .
C21' H21E 0.9233 .
C21' H21F 0.8802 .
O30 C30 1.4030 .
O30 C31 1.4231 .
C33 C30 1.5124 2_466
C33 C30 1.5124 .
C31 C32 1.5159 .
